data_7116287
loop_
_publ_author_name
'Del Grosso, Alessandro'
'Ayuso Carrillo, Josue'
'Ingleson, Michael J.'

_publ_section_title
;
 Regioselective electrophilic borylation of haloarenes.
;
_journal_issue 14
_journal_name_full 'Chemical communications (Cambridge, England)'
_journal_page_first 2878
_journal_paper_doi 10.1039/c4cc10153g
_journal_volume 51
_journal_year 2015
_chemical_formula_moiety 'C10 H6 Al Cl6 N2, Al Cl4'
_chemical_formula_sum 'C10 H6 Al2 Cl10 N2'
_chemical_formula_weight 562.63
_chemical_name_systematic
;
 ?
;
_space_group_crystal_system monoclinic
_space_group_IT_number 14
_space_group_name_Hall '-P 2ybc'
_space_group_name_H-M_alt 'P 1 21/c 1'
_symmetry_space_group_name_Hall '-P 2ybc'
_symmetry_space_group_name_H-M 'P 1 21/c 1'
_atom_sites_solution_hydrogens geom
_atom_sites_solution_primary iterative
_audit_creation_date 2014-12-10
_audit_creation_method
;
  Olex2 1.2
  (compiled Apr 23 2013 17:59:47, GUI svn.r4466)
;
_audit_update_record
;
2014-12-10 deposited with the CCDC.
2015-01-02 downloaded from the CCDC.
;
_cell_angle_alpha 90
_cell_angle_beta 91.390(5)
_cell_angle_gamma 90
_cell_formula_units_Z 4
_cell_length_a 7.1166(5)
_cell_length_b 11.5660(8)
_cell_length_c 25.5436(18)
_cell_measurement_reflns_used 1748
_cell_measurement_temperature 150
_cell_measurement_theta_max 28.1430
_cell_measurement_theta_min 3.4580
_cell_volume 2101.9(3)
_computing_cell_refinement
;
CrysAlisPro, Agilent Technologies,
Version 1.171.36.32 (release 02-08-2013 CrysAlis171 .NET)
(compiled Aug  2 2013,16:46:58)
;
_computing_data_collection
;
CrysAlisPro, Agilent Technologies,
Version 1.171.36.32 (release 02-08-2013 CrysAlis171 .NET)
(compiled Aug  2 2013,16:46:58)
;
_computing_data_reduction
;
CrysAlisPro, Agilent Technologies,
Version 1.171.36.32 (release 02-08-2013 CrysAlis171 .NET)
(compiled Aug  2 2013,16:46:58)
;
_computing_molecular_graphics
;
O. V. Dolomanov, L. J. Bourhis, R. J. Gildea, J. A. K. Howard and H. Puschmann,
OLEX2: a complete structure solution, refinement and analysis program.
J. Appl. Cryst. (2009). 42, 339-341.
;
_computing_publication_material
;
O. V. Dolomanov, L. J. Bourhis, R. J. Gildea, J. A. K. Howard and H. Puschmann,
OLEX2: a complete structure solution, refinement and analysis program.
J. Appl. Cryst. (2009). 42, 339-341.
;
_computing_structure_refinement
;
SHELXL, G.M. Sheldrick, Acta Cryst.
(2008). A64, 112-122
;
_computing_structure_solution
;
olex2.solve (L.J. Bourhis, O.V. Dolomanov, R.J. Gildea, J.A.K. Howard,
H. Puschmann, in preparation, 2011)
;
_diffrn_ambient_temperature 150.0
_diffrn_detector_area_resol_mean 8.0714
_diffrn_measured_fraction_theta_full 0.9920
_diffrn_measured_fraction_theta_max 0.8453
_diffrn_measurement_details
;
  1 omega  -90.00  -47.00   1.0000   40.0000
omega____ theta____ kappa____ phi______ frames
    -      -20.7110 -178.0000 -150.0000 43

  2 omega   42.00   85.00   1.0000   40.0000
omega____ theta____ kappa____ phi______ frames
    -       21.3360 -132.0000   56.0000 43

  3 omega  -26.00   79.00   1.0000   40.0000
omega____ theta____ kappa____ phi______ frames
    -       21.3360   19.0000  120.0000 105
;
_diffrn_measurement_device_type 'SuperNova, Single source at offset, Eos'
_diffrn_measurement_method '\w scans'
_diffrn_orient_matrix_UB_11 -0.0021763000
_diffrn_orient_matrix_UB_12 -0.0612914000
_diffrn_orient_matrix_UB_13 -0.0006297000
_diffrn_orient_matrix_UB_21 0.0006842000
_diffrn_orient_matrix_UB_22 -0.0013094000
_diffrn_orient_matrix_UB_23 0.0277740000
_diffrn_orient_matrix_UB_31 -0.0996517000
_diffrn_orient_matrix_UB_32 0.0013065000
_diffrn_orient_matrix_UB_33 -0.0005023000
_diffrn_radiation_monochromator mirror
_diffrn_radiation_type 'Mo K\a'
_diffrn_radiation_wavelength 0.7107
_diffrn_reflns_av_R_equivalents 0.0456
_diffrn_reflns_av_unetI/netI 0.0927
_diffrn_reflns_Laue_measured_fraction_full 0.996
_diffrn_reflns_Laue_measured_fraction_max 0.995
_diffrn_reflns_limit_h_max 6
_diffrn_reflns_limit_h_min -8
_diffrn_reflns_limit_k_max 14
_diffrn_reflns_limit_k_min -12
_diffrn_reflns_limit_l_max 18
_diffrn_reflns_limit_l_min -31
_diffrn_reflns_number 6536
_diffrn_reflns_point_group_measured_fraction_full 0.996
_diffrn_reflns_point_group_measured_fraction_max 0.995
_diffrn_reflns_theta_full 25.242
_diffrn_reflns_theta_max 25.990
_diffrn_reflns_theta_min 3.191
_diffrn_source 'SuperNova (Mo) X-ray Source'
_exptl_absorpt_coefficient_mu 1.407
_exptl_absorpt_correction_T_max 1.00000
_exptl_absorpt_correction_T_min 0.78145
_exptl_absorpt_correction_type multi-scan
_exptl_absorpt_process_details
;
CrysAlisPro, Agilent Technologies,
Version 1.171.36.32 (release 02-08-2013 CrysAlis171 .NET)
(compiled Aug  2 2013,16:46:58)
Empirical absorption correction using spherical harmonics,
 implemented in SCALE3 ABSPACK scaling algorithm.
;
_exptl_crystal_colour colourless
_exptl_crystal_density_diffrn 1.778
_exptl_crystal_description plate
_exptl_crystal_F_000 1104
_exptl_crystal_size_max 0.5
_exptl_crystal_size_mid 0.2
_exptl_crystal_size_min 0.05
_refine_diff_density_max 0.574
_refine_diff_density_min -0.530
_refine_diff_density_rms 0.125
_refine_ls_extinction_method none
_refine_ls_goodness_of_fit_ref 1.074
_refine_ls_hydrogen_treatment constr
_refine_ls_matrix_type full
_refine_ls_number_parameters 217
_refine_ls_number_reflns 4115
_refine_ls_number_restraints 0
_refine_ls_restrained_S_all 1.074
_refine_ls_R_factor_all 0.1040
_refine_ls_R_factor_gt 0.0638
_refine_ls_shift/su_max 0.000
_refine_ls_shift/su_mean 0.000
_refine_ls_structure_factor_coef Fsqd
_refine_ls_weighting_details 'w=1/[\s^2^(Fo^2^)+(0.0138P)^2^+4.4984P] where P=(Fo^2^+2Fc^2^)/3'
_refine_ls_weighting_scheme calc
_refine_ls_wR_factor_gt 0.0961
_refine_ls_wR_factor_ref 0.1120
_reflns_Friedel_coverage 0.000
_reflns_number_gt 2844
_reflns_number_total 4115
_reflns_threshold_expression 'I > 2\s(I)'
_cod_data_source_file c4cc10153g2.cif
_cod_data_source_block amji173
_cod_depositor_comments 'Adding full bibliography for 7116287--7116290.cif.'
_cod_original_cell_volume 2101.9(2)
_cod_database_code 7116287
_chemical_oxdiff_formula 'C5 H3 Al1 N1 Cl5'
_reflns_odcompleteness_completeness 99.20
_reflns_odcompleteness_iscentric 1
_reflns_odcompleteness_theta 26.32
_olex2_refinement_description
;
1. Others
 Fixed Uiso: H7(0.027) H3(0.036) H2(0.028) H8(0.033) H9(0.028) H4(0.032)
 Fixed X: H7(0.4729) H3(0.6007) H2(0.8156) H8(0.5267) H9(0.8042) H4(0.5926)
 Fixed Y: H7(0.356) H3(0.5399) H2(0.6647) H8(0.1702) H9(0.0731) H4(0.3453)
 Fixed Z: H7(0.5137) H3(0.786) H2(0.7486) H8(0.4808) H9(0.5041) H4(0.7593)
;
_olex2_submission_special_instructions 'No special instructions were received'
_shelx_space_group_comment
;
The symmetry employed for this shelxl refinement is uniquely defined
by the following loop, which should always be used as a source of
symmetry information in preference to the above space-group names.
They are only intended as comments.
;
_shelxl_version_number 2014-3

loop_
_space_group_symop_operation_xyz
'x, y, z'
'-x, y+1/2, -z+1/2'
'-x, -y, -z'
'x, -y-1/2, z-1/2'

loop_
_atom_site_label
_atom_site_type_symbol
_atom_site_fract_x
_atom_site_fract_y
_atom_site_fract_z
_atom_site_U_iso_or_equiv
_atom_site_adp_type
_atom_site_occupancy
_atom_site_site_symmetry_order
_atom_site_calc_flag
_atom_site_refinement_flags_posn
_atom_site_refinement_flags_adp
Cl2 Cl 0.7969(2) 0.22168(13) 0.68637(5) 0.0259(3) Uani 1 1 d . .
Cl5 Cl 1.16200(18) 0.49695(14) 0.56098(5) 0.0266(3) Uani 1 1 d . .
Cl3 Cl 0.67846(18) 0.49683(13) 0.58168(5) 0.0251(3) Uani 1 1 d . .
Al1 Al 1.0610(2) 0.38744(15) 0.61961(6) 0.0164(4) Uani 1 1 d . .
Cl6 Cl 1.28796(18) 0.30715(13) 0.65985(5) 0.0270(4) Uani 1 1 d . .
Cl1 Cl 1.0862(2) 0.63366(13) 0.67253(6) 0.0310(4) Uani 1 1 d . .
Cl4 Cl 1.0978(2) 0.12651(14) 0.57403(6) 0.0337(4) Uani 1 1 d . .
Cl7 Cl 0.5138(2) 0.72235(14) 0.64566(6) 0.0334(4) Uani 1 1 d . .
Cl10 Cl 0.8323(2) 0.91869(15) 0.69938(6) 0.0371(4) Uani 1 1 d . .
Cl9 Cl 0.5058(2) 1.00846(14) 0.60609(6) 0.0327(4) Uani 1 1 d . .
Cl8 Cl 0.8643(2) 0.82591(16) 0.56758(6) 0.0386(4) Uani 1 1 d . .
Al2 Al 0.6846(2) 0.86890(15) 0.62958(6) 0.0187(4) Uani 1 1 d . .
N1 N 0.9124(5) 0.4363(4) 0.68051(15) 0.0143(10) Uani 1 1 d . .
N2 N 0.8716(6) 0.3039(4) 0.57408(15) 0.0149(10) Uani 1 1 d . .
C10 C 0.8984(7) 0.1981(5) 0.5539(2) 0.0192(12) Uani 1 1 d . .
C1 C 0.9200(7) 0.5462(5) 0.6991(2) 0.0175(12) Uani 1 1 d . .
C5 C 0.7929(7) 0.3646(5) 0.7048(2) 0.0182(12) Uani 1 1 d . .
C6 C 0.7131(7) 0.3603(5) 0.5578(2) 0.0183(12) Uani 1 1 d . .
C7 C 0.5830(7) 0.3142(5) 0.5237(2) 0.0224(13) Uani 1 1 d . .
H7 H 0.4729 0.3560 0.5137 0.027 Uiso 1 1 calc R U
C3 C 0.6824(8) 0.5129(6) 0.7598(2) 0.0296(15) Uani 1 1 d . .
H3 H 0.6007 0.5399 0.7860 0.036 Uiso 1 1 calc R U
C2 C 0.8073(7) 0.5865(5) 0.7375(2) 0.0232(13) Uani 1 1 d . .
H2 H 0.8156 0.6647 0.7486 0.028 Uiso 1 1 calc R U
C8 C 0.6158(8) 0.2051(6) 0.5042(2) 0.0278(15) Uani 1 1 d . .
H8 H 0.5267 0.1702 0.4808 0.033 Uiso 1 1 calc R U
C9 C 0.7772(7) 0.1469(5) 0.5184(2) 0.0231(13) Uani 1 1 d . .
H9 H 0.8042 0.0731 0.5041 0.028 Uiso 1 1 calc R U
C4 C 0.6759(7) 0.3986(6) 0.7437(2) 0.0264(14) Uani 1 1 d . .
H4 H 0.5926 0.3453 0.7593 0.032 Uiso 1 1 calc R U

loop_
_atom_site_aniso_label
_atom_site_aniso_U_11
_atom_site_aniso_U_22
_atom_site_aniso_U_33
_atom_site_aniso_U_23
_atom_site_aniso_U_13
_atom_site_aniso_U_12
Cl2 0.0332(9) 0.0201(8) 0.0246(8) 0.0014(7) 0.0027(6) -0.0068(7)
Cl5 0.0234(8) 0.0344(9) 0.0221(7) 0.0067(7) 0.0034(5) -0.0050(7)
Cl3 0.0235(8) 0.0243(8) 0.0270(8) -0.0031(7) -0.0071(6) 0.0081(6)
Al1 0.0138(8) 0.0204(9) 0.0148(8) 0.0000(7) -0.0011(6) -0.0001(7)
Cl6 0.0188(8) 0.0343(9) 0.0275(8) 0.0014(7) -0.0057(6) 0.0064(6)
Cl1 0.0378(9) 0.0232(8) 0.0327(8) -0.0030(7) 0.0115(6) -0.0114(7)
Cl4 0.0314(9) 0.0312(9) 0.0382(9) -0.0116(8) -0.0094(6) 0.0150(7)
Cl7 0.0287(9) 0.0243(8) 0.0477(10) -0.0071(8) 0.0089(7) -0.0071(7)
Cl10 0.0453(10) 0.0337(9) 0.0315(9) -0.0059(8) -0.0178(7) -0.0020(8)
Cl9 0.0337(9) 0.0339(9) 0.0303(8) 0.0039(7) -0.0003(6) 0.0139(7)
Cl8 0.0351(9) 0.0498(11) 0.0316(9) 0.0008(8) 0.0147(7) 0.0092(8)
Al2 0.0186(9) 0.0197(9) 0.0178(8) -0.0017(8) -0.0006(6) 0.0001(8)
N1 0.013(2) 0.019(3) 0.011(2) 0.004(2) -0.0025(16) -0.003(2)
N2 0.017(2) 0.019(3) 0.010(2) 0.0034(19) -0.0024(17) -0.0001(19)
C10 0.021(3) 0.017(3) 0.020(3) 0.003(2) 0.002(2) 0.000(2)
C1 0.021(3) 0.014(3) 0.018(3) 0.007(2) -0.003(2) -0.004(2)
C5 0.013(3) 0.019(3) 0.022(3) 0.002(3) -0.004(2) -0.004(2)
C6 0.015(3) 0.021(3) 0.020(3) -0.003(3) 0.002(2) 0.002(2)
C7 0.019(3) 0.027(3) 0.021(3) 0.003(3) -0.002(2) 0.004(3)
C3 0.027(3) 0.043(4) 0.019(3) -0.007(3) 0.008(2) 0.001(3)
C2 0.027(3) 0.022(3) 0.020(3) 0.000(3) 0.000(2) 0.004(3)
C8 0.025(3) 0.037(4) 0.020(3) -0.001(3) -0.007(2) -0.011(3)
C9 0.025(3) 0.024(3) 0.021(3) -0.009(3) 0.001(2) -0.003(3)
C4 0.020(3) 0.035(4) 0.024(3) 0.002(3) 0.003(2) -0.009(3)

loop_
_atom_type_symbol
_atom_type_description
_atom_type_scat_dispersion_real
_atom_type_scat_dispersion_imag
_atom_type_scat_source
C C 0.0033 0.0016 'International Tables Vol C Tables 4.2.6.8 and 6.1.1.4'
H H 0.0000 0.0000 'International Tables Vol C Tables 4.2.6.8 and 6.1.1.4'
Al Al 0.0645 0.0514 'International Tables Vol C Tables 4.2.6.8 and 6.1.1.4'
Cl Cl 0.1484 0.1585 'International Tables Vol C Tables 4.2.6.8 and 6.1.1.4'
N N 0.0061 0.0033 'International Tables Vol C Tables 4.2.6.8 and 6.1.1.4'

loop_
_geom_angle_atom_site_label_1
_geom_angle_atom_site_label_2
_geom_angle_atom_site_label_3
_geom_angle
Cl5 Al1 Cl6 109.96(9)
N1 Al1 Cl5 125.81(16)
N1 Al1 Cl6 99.18(13)
N1 Al1 N2 103.20(18)
N2 Al1 Cl5 96.54(14)
N2 Al1 Cl6 124.49(15)
Cl7 Al2 Cl9 108.48(9)
Cl10 Al2 Cl7 109.05(9)
Cl10 Al2 Cl9 108.08(10)
Cl8 Al2 Cl7 108.35(10)
Cl8 Al2 Cl10 113.27(9)
Cl8 Al2 Cl9 109.52(9)
C1 N1 Al1 121.5(4)
C5 N1 Al1 122.6(4)
C5 N1 C1 115.8(4)
C10 N2 Al1 124.1(3)
C10 N2 C6 116.4(4)
C6 N2 Al1 119.1(4)
N2 C10 Cl4 116.8(4)
N2 C10 C9 123.6(5)
C9 C10 Cl4 119.6(4)
N1 C1 Cl1 116.0(4)
N1 C1 C2 123.5(5)
C2 C1 Cl1 120.5(4)
N1 C5 Cl2 116.7(4)
N1 C5 C4 123.9(5)
C4 C5 Cl2 119.3(5)
N2 C6 Cl3 117.3(4)
N2 C6 C7 123.6(5)
C7 C6 Cl3 119.1(4)
C6 C7 C8 118.1(5)
C2 C3 C4 119.3(5)
C1 C2 C3 119.2(6)
C9 C8 C7 120.0(5)
C10 C9 C8 118.2(5)
C5 C4 C3 118.2(6)

loop_
_geom_bond_atom_site_label_1
_geom_bond_atom_site_label_2
_geom_bond_distance
Cl2 C5 1.719(6)
Cl5 Al1 2.101(2)
Cl3 C6 1.713(6)
Al1 Cl6 2.109(2)
Al1 N1 1.984(4)
Al1 N2 2.007(4)
Cl1 C1 1.709(5)
Cl4 C10 1.711(5)
Cl7 Al2 2.131(2)
Cl10 Al2 2.127(2)
Cl9 Al2 2.133(2)
Cl8 Al2 2.119(2)
N1 C1 1.357(7)
N1 C5 1.350(6)
N2 C10 1.343(7)
N2 C6 1.359(6)
C10 C9 1.371(7)
C1 C2 1.364(7)
C5 C4 1.370(7)
C6 C7 1.365(7)
C7 C8 1.378(8)
C3 C2 1.365(8)
C3 C4 1.384(9)
C8 C9 1.373(8)

loop_
_geom_torsion_atom_site_label_1
_geom_torsion_atom_site_label_2
_geom_torsion_atom_site_label_3
_geom_torsion_atom_site_label_4
_geom_torsion
Cl2 C5 C4 C3 176.7(4)
Cl3 C6 C7 C8 178.7(4)
Al1 N1 C1 Cl1 -8.1(5)
Al1 N1 C1 C2 173.5(4)
Al1 N1 C5 Cl2 8.4(5)
Al1 N1 C5 C4 -173.7(4)
Al1 N2 C10 Cl4 6.5(6)
Al1 N2 C10 C9 -172.7(4)
Al1 N2 C6 Cl3 -4.8(5)
Al1 N2 C6 C7 174.9(4)
Cl1 C1 C2 C3 -176.7(4)
Cl4 C10 C9 C8 178.2(4)
N1 C1 C2 C3 1.6(8)
N1 C5 C4 C3 -1.1(8)
N2 C10 C9 C8 -2.6(8)
N2 C6 C7 C8 -1.0(8)
C10 N2 C6 Cl3 -178.5(4)
C10 N2 C6 C7 1.3(8)
C1 N1 C5 Cl2 -174.0(4)
C1 N1 C5 C4 3.9(7)
C5 N1 C1 Cl1 174.2(3)
C5 N1 C1 C2 -4.1(7)
C6 N2 C10 Cl4 179.8(4)
C6 N2 C10 C9 0.6(8)
C6 C7 C8 C9 -1.1(8)
C7 C8 C9 C10 2.8(8)
C2 C3 C4 C5 -1.7(8)
C4 C3 C2 C1 1.5(8)
